data_7015633
loop_
_publ_author_name
'Francisco, Carla'
'Gama, Sofia'
'Mendes, Filipa'
'Marques, Fernanda'
'Cordeiro Dos Santos, Isabel'
'Paulo, Ant\'onio'
'Santos, Isabel'
'Coimbra, Joana'
'Gabano, Elisabetta'
'Ravera, Mauro'

_publ_section_title
;
 Pt(ii) complexes with bidentate and tridentate pyrazolyl-containing
 chelators: synthesis, structural characterization and biological
 studies.
;
_journal_issue 21
_journal_name_full 'Dalton transactions (Cambridge, England : 2003)'
_journal_page_first 5781
_journal_page_last 5792
_journal_paper_doi 10.1039/c0dt01785j
_journal_volume 40
_journal_year 2011
_chemical_formula_moiety 'C9 H18 Cl N4 Pt, Cl'
_chemical_formula_sum 'C9 H18 Cl2 N4 Pt'
_chemical_formula_weight 448.26
_chemical_name_systematic
;
?
;
_space_group_IT_number 14
_symmetry_cell_setting monoclinic
_symmetry_space_group_name_Hall '-P 2yn'
_symmetry_space_group_name_H-M 'P 1 21/n 1'
_atom_sites_solution_hydrogens geom
_atom_sites_solution_primary direct
_atom_sites_solution_secondary difmap
_audit_creation_method SHELXL-97
_cell_angle_alpha 90.00
_cell_angle_beta 102.4240(10)
_cell_angle_gamma 90.00
_cell_formula_units_Z 4
_cell_length_a 11.9792(3)
_cell_length_b 7.6707(2)
_cell_length_c 15.2962(4)
_cell_measurement_reflns_used 3897
_cell_measurement_temperature 150(2)
_cell_measurement_theta_max 27.08
_cell_measurement_theta_min 2.73
_cell_volume 1372.64(6)
_computing_cell_refinement 'Bruker SMART, (Bruker, 2004)'
_computing_data_collection 'Bruker SMART, (Bruker, 2004)'
_computing_data_reduction 'Bruker SAINT, (Bruker, 2004)'
_computing_molecular_graphics ORTEP3(Farrugia,1997)
_computing_publication_material 'WinGX (Farrugia, 1999)'
_computing_structure_refinement 'SHELXL-97 (Sheldrick, 1997)'
_computing_structure_solution 'SIR97 (Altomare, 1999)'
_diffrn_ambient_temperature 150(2)
_diffrn_measured_fraction_theta_full 0.989
_diffrn_measured_fraction_theta_max 0.989
_diffrn_measurement_device_type 'Bruker-AXS APEX- CCD area-detector'
_diffrn_measurement_method '\f and \w'
_diffrn_radiation_monochromator graphite
_diffrn_radiation_source 'fine-focus sealed tube'
_diffrn_radiation_type MoK\a
_diffrn_radiation_wavelength 0.71073
_diffrn_reflns_av_R_equivalents 0.0250
_diffrn_reflns_av_sigmaI/netI 0.0312
_diffrn_reflns_limit_h_max 14
_diffrn_reflns_limit_h_min -11
_diffrn_reflns_limit_k_max 8
_diffrn_reflns_limit_k_min -9
_diffrn_reflns_limit_l_max 16
_diffrn_reflns_limit_l_min -18
_diffrn_reflns_number 6336
_diffrn_reflns_theta_full 25.68
_diffrn_reflns_theta_max 25.68
_diffrn_reflns_theta_min 2.73
_exptl_absorpt_coefficient_mu 10.593
_exptl_absorpt_correction_T_max 0.6767
_exptl_absorpt_correction_T_min 0.2820
_exptl_absorpt_correction_type multi-scan
_exptl_absorpt_process_details '(SADABS; Sheldrick, 2004)'
_exptl_crystal_colour light-pink
_exptl_crystal_density_diffrn 2.169
_exptl_crystal_density_method 'not measured'
_exptl_crystal_description plate
_exptl_crystal_F_000 848
_exptl_crystal_size_max 0.16
_exptl_crystal_size_mid 0.10
_exptl_crystal_size_min 0.04
_refine_diff_density_max 1.085
_refine_diff_density_min -0.631
_refine_diff_density_rms 0.117
_refine_ls_extinction_method none
_refine_ls_goodness_of_fit_ref 1.003
_refine_ls_hydrogen_treatment mixed
_refine_ls_matrix_type full
_refine_ls_number_parameters 159
_refine_ls_number_reflns 2579
_refine_ls_number_restraints 0
_refine_ls_restrained_S_all 1.003
_refine_ls_R_factor_all 0.0242
_refine_ls_R_factor_gt 0.0197
_refine_ls_shift/su_max 0.000
_refine_ls_shift/su_mean 0.000
_refine_ls_structure_factor_coef Fsqd
_refine_ls_weighting_details 'calc w=1/[\s^2^(Fo^2^)+(0.0193P)^2^+0.0000P] where P=(Fo^2^+2Fc^2^)/3'
_refine_ls_weighting_scheme calc
_refine_ls_wR_factor_gt 0.0429
_refine_ls_wR_factor_ref 0.0441
_reflns_number_gt 2312
_reflns_number_total 2579
_reflns_threshold_expression >2sigma(I)
_cod_data_source_file c0dt01785j.txt
_cod_data_source_block eg255
_cod_original_sg_symbol_H-M P21/n
_cod_database_code 7015633

loop_
_symmetry_equiv_pos_as_xyz
'x, y, z'
'-x+1/2, y+1/2, -z+1/2'
'-x, -y, -z'
'x-1/2, -y-1/2, z-1/2'

loop_
_atom_site_label
_atom_site_type_symbol
_atom_site_fract_x
_atom_site_fract_y
_atom_site_fract_z
_atom_site_U_iso_or_equiv
_atom_site_adp_type
_atom_site_occupancy
_atom_site_symmetry_multiplicity
_atom_site_calc_flag
_atom_site_refinement_flags
_atom_site_disorder_assembly
_atom_site_disorder_group
Pt1 Pt 0.339556(12) 0.233838(16) 1.003613(8) 0.01704(6) Uani 1 1 d . . .
Cl1 Cl 0.41694(8) 0.10857(12) 1.14157(5) 0.0261(2) Uani 1 1 d . . .
Cl2 Cl 0.27488(8) 0.74668(10) 0.89348(6) 0.0241(2) Uani 1 1 d . . .
N1 N 0.1804(3) 0.2527(3) 1.0268(2) 0.0198(7) Uani 1 1 d . . .
N2 N 0.0901(3) 0.2085(4) 0.95872(19) 0.0188(6) Uani 1 1 d . . .
N3 N 0.2848(3) 0.3459(4) 0.87993(18) 0.0185(6) Uani 1 1 d . . .
N4 N 0.4918(3) 0.2165(4) 0.9663(2) 0.0227(7) Uani 1 1 d . . .
C1 C 0.1344(3) 0.3009(5) 1.0958(2) 0.0213(8) Uani 1 1 d . . .
C2 C 0.0159(3) 0.2859(4) 1.0717(2) 0.0241(8) Uani 1 1 d . . .
H2 H -0.0370 0.3106 1.1083 0.029 Uiso 1 1 calc R . .
C3 C -0.0094(4) 0.2278(4) 0.9842(3) 0.0233(8) Uani 1 1 d . . .
C4 C 0.2063(3) 0.3593(5) 1.1836(2) 0.0294(9) Uani 1 1 d . . .
H4A H 0.2394 0.2572 1.2183 0.044 Uiso 1 1 calc R . .
H4B H 0.1586 0.4238 1.2172 0.044 Uiso 1 1 calc R . .
H4C H 0.2678 0.4350 1.1728 0.044 Uiso 1 1 calc R . .
C5 C -0.1231(3) 0.1922(5) 0.9232(2) 0.0286(9) Uani 1 1 d . . .
H5A H -0.1343 0.2718 0.8720 0.043 Uiso 1 1 calc R . .
H5B H -0.1841 0.2102 0.9560 0.043 Uiso 1 1 calc R . .
H5C H -0.1253 0.0715 0.9020 0.043 Uiso 1 1 calc R . .
C6 C 0.1112(3) 0.1591(5) 0.8719(2) 0.0217(8) Uani 1 1 d . . .
H6A H 0.0380 0.1265 0.8315 0.026 Uiso 1 1 calc R . .
H6B H 0.1619 0.0558 0.8791 0.026 Uiso 1 1 calc R . .
C7 C 0.1662(3) 0.3062(5) 0.8297(2) 0.0238(8) Uani 1 1 d . . .
H7A H 0.1683 0.2740 0.7674 0.029 Uiso 1 1 calc R . .
H7B H 0.1186 0.4123 0.8275 0.029 Uiso 1 1 calc R . .
C8 C 0.3738(3) 0.3094(5) 0.8268(2) 0.0244(8) Uani 1 1 d . . .
H8A H 0.3658 0.1887 0.8034 0.029 Uiso 1 1 calc R . .
H8B H 0.3650 0.3907 0.7755 0.029 Uiso 1 1 calc R . .
C9 C 0.4887(3) 0.3332(5) 0.8880(2) 0.0252(8) Uani 1 1 d . . .
H9A H 0.5502 0.3017 0.8568 0.030 Uiso 1 1 calc R . .
H9B H 0.4994 0.4562 0.9077 0.030 Uiso 1 1 calc R . .
H4E H 0.548(4) 0.233(4) 1.014(3) 0.013(10) Uiso 1 1 d . . .
H4D H 0.500(4) 0.118(5) 0.946(2) 0.035(13) Uiso 1 1 d . . .
H3 H 0.296(3) 0.448(4) 0.888(2) 0.017(10) Uiso 1 1 d . . .

loop_
_atom_site_aniso_label
_atom_site_aniso_U_11
_atom_site_aniso_U_22
_atom_site_aniso_U_33
_atom_site_aniso_U_23
_atom_site_aniso_U_13
_atom_site_aniso_U_12
Pt1 0.01768(9) 0.02037(9) 0.01302(9) -0.00013(5) 0.00319(6) 0.00094(6)
Cl1 0.0263(5) 0.0365(5) 0.0158(4) 0.0057(4) 0.0050(4) 0.0055(4)
Cl2 0.0210(5) 0.0290(5) 0.0217(5) 0.0019(3) 0.0035(4) 0.0052(4)
N1 0.0171(17) 0.0231(17) 0.0188(17) -0.0007(11) 0.0030(13) 0.0010(12)
N2 0.0151(17) 0.0221(15) 0.0181(16) -0.0032(12) 0.0012(12) -0.0015(13)
N3 0.0203(17) 0.0205(17) 0.0145(15) 0.0037(12) 0.0030(12) 0.0001(14)
N4 0.0201(19) 0.0301(19) 0.0174(18) -0.0012(14) 0.0032(14) 0.0009(15)
C1 0.024(2) 0.0210(18) 0.0200(19) 0.0015(15) 0.0081(15) 0.0017(16)
C2 0.023(2) 0.027(2) 0.023(2) 0.0016(15) 0.0061(16) 0.0046(16)
C3 0.028(2) 0.0201(18) 0.022(2) 0.0076(14) 0.0070(16) 0.0027(16)
C4 0.028(2) 0.036(2) 0.023(2) -0.0043(16) 0.0044(16) 0.0038(18)
C5 0.020(2) 0.038(2) 0.026(2) 0.0026(17) 0.0016(16) 0.0016(18)
C6 0.020(2) 0.027(2) 0.0176(18) -0.0060(15) 0.0024(14) 0.0001(16)
C7 0.020(2) 0.035(2) 0.0157(19) 0.0012(16) 0.0016(14) 0.0009(17)
C8 0.027(2) 0.030(2) 0.0182(19) 0.0013(16) 0.0092(15) 0.0039(17)
C9 0.028(2) 0.031(2) 0.0193(19) 0.0046(16) 0.0103(15) -0.0010(18)

loop_
_atom_type_symbol
_atom_type_description
_atom_type_scat_dispersion_real
_atom_type_scat_dispersion_imag
_atom_type_scat_source
C C 0.0033 0.0016 'International Tables Vol C Tables 4.2.6.8 and 6.1.1.4'
H H 0.0000 0.0000 'International Tables Vol C Tables 4.2.6.8 and 6.1.1.4'
N N 0.0061 0.0033 'International Tables Vol C Tables 4.2.6.8 and 6.1.1.4'
Cl Cl 0.1484 0.1585 'International Tables Vol C Tables 4.2.6.8 and 6.1.1.4'
Pt Pt -1.7033 8.3905 'International Tables Vol C Tables 4.2.6.8 and 6.1.1.4'

loop_
_geom_angle_atom_site_label_1
_geom_angle_atom_site_label_2
_geom_angle_atom_site_label_3
_geom_angle
_geom_angle_site_symmetry_1
_geom_angle_site_symmetry_3
_geom_angle_publ_flag
N1 Pt1 N4 173.94(13) . . ?
N1 Pt1 N3 90.32(13) . . ?
N4 Pt1 N3 84.06(13) . . ?
N1 Pt1 Cl1 94.44(10) . . ?
N4 Pt1 Cl1 91.21(10) . . ?
N3 Pt1 Cl1 175.20(9) . . ?
C1 N1 N2 105.9(3) . . ?
C1 N1 Pt1 136.1(3) . . ?
N2 N1 Pt1 118.0(2) . . ?
C3 N2 N1 110.9(3) . . ?
C3 N2 C6 129.4(3) . . ?
N1 N2 C6 119.5(3) . . ?
C7 N3 C8 113.1(3) . . ?
C7 N3 Pt1 117.9(2) . . ?
C8 N3 Pt1 107.3(2) . . ?
C9 N4 Pt1 108.6(2) . . ?
N1 C1 C2 109.7(3) . . ?
N1 C1 C4 122.2(3) . . ?
C2 C1 C4 128.2(3) . . ?
C3 C2 C1 106.4(4) . . ?
N2 C3 C2 107.1(4) . . ?
N2 C3 C5 123.0(3) . . ?
C2 C3 C5 129.9(4) . . ?
N2 C6 C7 111.8(3) . . ?
N3 C7 C6 112.7(3) . . ?
C9 C8 N3 107.6(3) . . ?
N4 C9 C8 106.8(3) . . ?

loop_
_geom_bond_atom_site_label_1
_geom_bond_atom_site_label_2
_geom_bond_distance
_geom_bond_site_symmetry_2
_geom_bond_publ_flag
Pt1 N1 2.018(3) . ?
Pt1 N4 2.028(3) . ?
Pt1 N3 2.053(3) . ?
Pt1 Cl1 2.3224(8) . ?
N1 C1 1.344(5) . ?
N1 N2 1.374(4) . ?
N2 C3 1.339(5) . ?
N2 C6 1.455(4) . ?
N3 C7 1.494(4) . ?
N3 C8 1.500(5) . ?
N4 C9 1.490(5) . ?
C1 C2 1.392(5) . ?
C1 C4 1.499(5) . ?
C2 C3 1.381(5) . ?
C3 C5 1.502(5) . ?
C6 C7 1.518(5) . ?
C8 C9 1.499(5) . ?
